data_7131663
loop_
_publ_author_name
'Li, Shi-Yao'
'Yao, Huan'
'Hu, Hao'
'Chen, Wen-Jie'
'Yang, Liu-Pan'
'Wang, Li-Li'

_publ_section_title
;
 Selective adsorption of trace morpholine impurities over <i>N</i>-ethyl
 morpholine by tetralactam solids.
;
_journal_issue 47
_journal_name_full 'Chemical communications (Cambridge, England)'
_journal_page_first 7204
_journal_page_last 7207
_journal_paper_doi 10.1039/d3cc01164j
_journal_volume 59
_journal_year 2023
_chemical_formula_moiety 'C48 H48 N4 O8, 4(C4 H9 N O)'
_chemical_formula_sum 'C64 H84 N8 O12'
_chemical_formula_weight 1157.39
_space_group_crystal_system triclinic
_space_group_IT_number 2
_space_group_name_Hall '-P 1'
_space_group_name_H-M_alt 'P -1'
_atom_sites_solution_hydrogens mixed
_atom_sites_solution_primary dual
_audit_creation_date 2022-10-14
_audit_creation_method
;
Olex2 1.3
(compiled 2020.11.12 svn.r5f609507 for OlexSys, GUI svn.r6226)
;
_audit_update_record
;
2023-03-04 deposited with the CCDC.	2023-05-16 downloaded from the CCDC.
;
_cell_angle_alpha 84.464(3)
_cell_angle_beta 65.455(3)
_cell_angle_gamma 74.125(3)
_cell_formula_units_Z 1
_cell_length_a 11.4061(7)
_cell_length_b 11.5234(8)
_cell_length_c 13.0536(9)
_cell_measurement_reflns_used 9957
_cell_measurement_temperature 100.0
_cell_measurement_theta_max 52.98
_cell_measurement_theta_min 3.24
_cell_volume 1500.87(18)
_computing_cell_refinement 'SAINT V8.40B (?, 2016)'
_computing_data_reduction 'SAINT V8.40B (?, 2016)'
_computing_molecular_graphics 'Olex2 1.3 (Dolomanov et al., 2009)'
_computing_publication_material 'Olex2 1.3 (Dolomanov et al., 2009)'
_computing_structure_refinement 'SHELXL 2018/3 (Sheldrick, 2015)'
_computing_structure_solution 'SHELXT 2018/2 (Sheldrick, 2018)'
_diffrn_ambient_temperature 100.0
_diffrn_measured_fraction_theta_full 0.996
_diffrn_measured_fraction_theta_max 0.996
_diffrn_measurement_device_type 'Bruker APEX-II CCD'
_diffrn_measurement_method '\f and \w scans'
_diffrn_radiation_type GaK\a
_diffrn_radiation_wavelength 1.34139
_diffrn_reflns_av_R_equivalents 0.0607
_diffrn_reflns_av_unetI/netI 0.0596
_diffrn_reflns_Laue_measured_fraction_full 0.996
_diffrn_reflns_Laue_measured_fraction_max 0.996
_diffrn_reflns_limit_h_max 13
_diffrn_reflns_limit_h_min -13
_diffrn_reflns_limit_k_max 13
_diffrn_reflns_limit_k_min -13
_diffrn_reflns_limit_l_max 15
_diffrn_reflns_limit_l_min -15
_diffrn_reflns_number 27092
_diffrn_reflns_point_group_measured_fraction_full 0.996
_diffrn_reflns_point_group_measured_fraction_max 0.996
_diffrn_reflns_theta_full 53.112
_diffrn_reflns_theta_max 53.112
_diffrn_reflns_theta_min 3.239
_diffrn_source_current 0.0
_diffrn_source_power 0.0
_diffrn_source_voltage 0.0
_diffrn_standards_number 0
_exptl_absorpt_coefficient_mu 0.460
_exptl_absorpt_correction_T_max 0.7505
_exptl_absorpt_correction_T_min 0.7013
_exptl_absorpt_correction_type multi-scan
_exptl_absorpt_process_details
;
SADABS-2016/2 (Bruker,2016/2) was used for absorption correction.
wR2(int) was 0.0833 before and 0.0634 after correction.
The Ratio of minimum to maximum transmission is 0.9344.
The \l/2 correction factor is Not present.
;
_exptl_crystal_colour colourless
_exptl_crystal_colour_primary colourless
_exptl_crystal_density_diffrn 1.281
_exptl_crystal_description block
_exptl_crystal_F_000 620
_exptl_crystal_size_max 0.1
_exptl_crystal_size_mid 0.1
_exptl_crystal_size_min 0.1
_refine_diff_density_max 0.432
_refine_diff_density_min -0.409
_refine_diff_density_rms 0.057
_refine_ls_extinction_coef 0.0062(8)
_refine_ls_extinction_expression Fc^*^=kFc[1+0.001xFc^2^\l^3^/sin(2\q)]^-1/4^
_refine_ls_extinction_method 'SHELXL-2018/3 (Sheldrick 2018)'
_refine_ls_goodness_of_fit_ref 1.096
_refine_ls_hydrogen_treatment constr
_refine_ls_matrix_type full
_refine_ls_number_parameters 400
_refine_ls_number_reflns 5325
_refine_ls_number_restraints 71
_refine_ls_restrained_S_all 1.096
_refine_ls_R_factor_all 0.0894
_refine_ls_R_factor_gt 0.0533
_refine_ls_shift/su_max 0.001
_refine_ls_shift/su_mean 0.000
_refine_ls_structure_factor_coef Fsqd
_refine_ls_weighting_details 'w=1/[\s^2^(Fo^2^)+(0.0865P)^2^+0.0987P] where P=(Fo^2^+2Fc^2^)/3'
_refine_ls_weighting_scheme calc
_refine_ls_wR_factor_gt 0.1416
_refine_ls_wR_factor_ref 0.1566
_reflns_Friedel_coverage 0.000
_reflns_number_gt 3578
_reflns_number_total 5325
_reflns_threshold_expression 'I > 2\s(I)'
_cod_data_source_file d3cc01164j2.cif
_cod_data_source_block p-1_CCDC1
_cod_depositor_comments 'Adding full bibliography for 7131662--7131663.cif.'
_cod_database_code 7131663
_shelx_shelxl_version_number 2018/3
_shelx_space_group_comment
;
The symmetry employed for this shelxl refinement is uniquely defined
by the following loop, which should always be used as a source of
symmetry information in preference to the above space-group names.
They are only intended as comments.
;
_shelx_estimated_absorpt_t_max 0.955
_shelx_estimated_absorpt_t_min 0.955
_olex2_refinement_description
;
1. Fixed Uiso
 At 1.2 times of:
  All C(H) groups, All C(H,H) groups, All N(H) groups
 At 1.5 times of:
  All C(H,H,H) groups
2. Restrained distances
 C34-C33
 1.58 with sigma of 0.02
 C34-N5
 1.45 with sigma of 0.02
 C35-N5
 1.48 with sigma of 0.02
 C35-C36
 1.42 with sigma of 0.02
 C33-O7
 1.39 with sigma of 0.02
 C36-O7
 1.54 with sigma of 0.02
 C31-N4
 1.45 with sigma of 0.02
 C29-N4
 1.48 with sigma of 0.02
 C29-C30
 1.42 with sigma of 0.02
 C32-O6
 1.39 with sigma of 0.02
 C30-O6
 1.54 with sigma of 0.02
 C31-C32
 1.58 with sigma of 0.02
 C35-O7
 2.48 with sigma of 0.04
 C34-O7
 2.51 with sigma of 0.04
 C34-C35
 2.4 with sigma of 0.04
 C33-C36
 2.31 with sigma of 0.04
 C31-O6
 2.51 with sigma of 0.04
 C29-O6
 2.48 with sigma of 0.04
 C31-C29
 2.4 with sigma of 0.04
 C32-C30
 2.31 with sigma of 0.04
 C34-C33 \\sim C35-C36
 with sigma of 0.04
 C34-C35 \\sim C33-C36
 with sigma of 0.02
 C31-C29 \\sim C32-C30
 with sigma of 0.02
3. Uiso/Uaniso restraints and constraints
O7 \\sim C36: within 2A with sigma of 0.04 and sigma for terminal atoms of 0.08
within 2A
O6 \\sim C30: within 2A with sigma of 0.04 and sigma for terminal atoms of 0.08
within 2A
Uanis(C31) \\sim Ueq: with sigma of 0.001 and sigma for terminal atoms of 0.002
Uanis(N4) \\sim Ueq: with sigma of 0.001 and sigma for terminal atoms of 0.002
Uanis(C36) \\sim Ueq: with sigma of 0.001 and sigma for terminal atoms of 0.002
Uanis(N5) \\sim Ueq, Uanis(O7) \\sim Ueq: with sigma of 0.001 and sigma for
terminal atoms of 0.002
Uanis(C36) = Uanis(C35)
Uanis(C33) = Uanis(C34)
Uanis(N5) = Uanis(O7)
Uanis(C32) = Uanis(C30)
Uanis(C29) = Uanis(C31)
Uanis(C35) = Uanis(C33)
4. Rigid body (RIGU) restrains
 O7, C36
 with sigma for 1-2 distances of 0.004 and sigma for 1-3 distances of 0.004
 O6, C30
 with sigma for 1-2 distances of 0.004 and sigma for 1-3 distances of 0.004
5. Others
 Fixed Sof: C34(0.5) H34A(0.5) H34B(0.5) C35(0.5) H35A(0.5) H35B(0.5) C33(0.5)
 H33A(0.5) H33B(0.5) C36(0.5) H36A(0.5) H36B(0.5) N5(0.5) H5A(0.5) O7(0.5)
 C31(0.5) H31A(0.5) H31B(0.5) C29(0.5) H29A(0.5) H29B(0.5) C32(0.5) H32A(0.5)
 H32B(0.5) C30(0.5) H30A(0.5) H30B(0.5) N4(0.5) H4A(0.5) O6(0.5)
6.a Riding coordinates:
 N5(H5A)
6.b Secondary CH2 refined with riding coordinates:
 C1(H1A,H1B), C10(H10A,H10B), C21(H21A,H21B), C23(H23A,H23B), C26(H26A,H26B),
 C28(H28A,H28B), C25(H25A,H25B), C27(H27A,H27B), C34(H34A,H34B), C35(H35A,H35B),
  C33(H33A,H33B), C36(H36A,H36B), C31(H31A,H31B), C29(H29A,H29B), C32(H32A,
 H32B), C30(H30A,H30B)
6.c Aromatic/amide H refined with riding coordinates:
 N2(H2), N1(H1), C8(H8), C14(H14), C13(H13), C19(H19), C18(H18), C6(H6),
 C4(H4), N3(H3), C5(H5), N4(H4A)
6.d Idealised Me refined as rotating group:
 C22(H22A,H22B,H22C), C24(H24A,H24B,H24C)
;
_olex2_submission_special_instructions 'No special instructions were received'

loop_
_space_group_symop_operation_xyz
'x, y, z'
'-x, -y, -z'

loop_
_atom_site_label
_atom_site_type_symbol
_atom_site_fract_x
_atom_site_fract_y
_atom_site_fract_z
_atom_site_U_iso_or_equiv
_atom_site_adp_type
_atom_site_occupancy
_atom_site_site_symmetry_order
_atom_site_calc_flag
_atom_site_refinement_flags_posn
_atom_site_refinement_flags_adp
_atom_site_refinement_flags_occupancy
_atom_site_disorder_assembly
_atom_site_disorder_group
O3 O 0.91844(14) 0.11640(12) 0.33767(11) 0.0269(4) Uani 1 1 d . . . . .
O4 O 0.78646(14) 0.73377(13) 0.60965(11) 0.0285(4) Uani 1 1 d . . . . .
O1 O 0.05360(14) 0.31736(13) 0.84797(11) 0.0274(4) Uani 1 1 d . . . . .
O2 O 0.73055(14) 0.06740(14) 0.77618(12) 0.0318(4) Uani 1 1 d . . . . .
N2 N 0.20654(16) 0.27147(14) 0.66895(14) 0.0212(4) Uani 1 1 d . . . . .
H2 H 0.291344 0.242894 0.625000 0.025 Uiso 1 1 calc R U . . .
N1 N 0.69689(15) 0.18008(15) 0.63555(13) 0.0216(4) Uani 1 1 d . . . . .
H1 H 0.638872 0.225182 0.610456 0.026 Uiso 1 1 calc R U . . .
O5 O 0.27632(17) 0.65240(18) 0.85733(14) 0.0541(5) Uani 1 1 d . . . . .
C20 C 0.90947(19) 0.23109(19) 0.36654(18) 0.0220(5) Uani 1 1 d . . . . .
C16 C 0.85511(19) 0.58885(18) 0.46831(17) 0.0200(5) Uani 1 1 d . . . . .
C17 C 0.87625(19) 0.46878(19) 0.43331(17) 0.0214(5) Uani 1 1 d . . . . .
C2 C 0.1692(2) 0.27349(18) 0.78085(17) 0.0217(5) Uani 1 1 d . . . . .
C12 C 0.84872(19) 0.37672(19) 0.51407(17) 0.0211(5) Uani 1 1 d . . . . .
C11 C 0.86764(19) 0.25662(19) 0.47957(17) 0.0212(5) Uani 1 1 d . . . . .
C9 C 0.6535(2) 0.13105(19) 0.73738(17) 0.0222(5) Uani 1 1 d . . . . .
C3 C 0.2755(2) 0.21926(18) 0.82401(17) 0.0220(5) Uani 1 1 d . . . . .
C15 C 0.80462(19) 0.61612(19) 0.58183(17) 0.0218(5) Uani 1 1 d . . . . .
C8 C 0.4115(2) 0.20427(18) 0.75782(17) 0.0209(5) Uani 1 1 d . . . . .
H8 H 0.440756 0.227901 0.681344 0.025 Uiso 1 1 calc R U . . .
C1 C 0.11063(19) 0.31529(19) 0.61781(17) 0.0218(5) Uani 1 1 d . . . . .
H1A H 0.021307 0.348324 0.677942 0.026 Uiso 1 1 calc R U . . .
H1B H 0.105731 0.246355 0.581335 0.026 Uiso 1 1 calc R U . . .
C14 C 0.7766(2) 0.52563(19) 0.66226(18) 0.0241(5) Uani 1 1 d . . . . .
H14 H 0.742121 0.545294 0.740118 0.029 Uiso 1 1 calc R U . . .
C7 C 0.5043(2) 0.15459(18) 0.80409(17) 0.0219(5) Uani 1 1 d . . . . .
C13 C 0.7983(2) 0.41062(19) 0.62955(17) 0.0228(5) Uani 1 1 d . . . . .
H13 H 0.779389 0.351012 0.685327 0.027 Uiso 1 1 calc R U . . .
C10 C 0.84045(19) 0.15931(19) 0.56525(17) 0.0233(5) Uani 1 1 d . . . . .
H10A H 0.874351 0.079924 0.526101 0.028 Uiso 1 1 calc R U . . .
H10B H 0.888377 0.157696 0.613767 0.028 Uiso 1 1 calc R U . . .
C19 C 0.93888(19) 0.32156(19) 0.28591(17) 0.0229(5) Uani 1 1 d . . . . .
H19 H 0.969501 0.302809 0.208280 0.027 Uiso 1 1 calc R U . . .
C18 C 0.92376(19) 0.4355(2) 0.31839(17) 0.0231(5) Uani 1 1 d . . . . .
H18 H 0.945666 0.494447 0.262432 0.028 Uiso 1 1 calc R U . . .
C6 C 0.4611(2) 0.1206(2) 0.91520(17) 0.0290(6) Uani 1 1 d . . . . .
H6 H 0.524271 0.087506 0.946877 0.035 Uiso 1 1 calc R U . . .
C21 C 0.9672(2) 0.08713(19) 0.22032(17) 0.0272(5) Uani 1 1 d . . . . .
H21A H 1.059989 0.094325 0.180209 0.033 Uiso 1 1 calc R U . . .
H21B H 0.911165 0.143283 0.186222 0.033 Uiso 1 1 calc R U . . .
C4 C 0.2331(2) 0.1847(2) 0.93558(18) 0.0293(6) Uani 1 1 d . . . . .
H4 H 0.140626 0.195555 0.980845 0.035 Uiso 1 1 calc R U . . .
C23 C 0.7313(2) 0.7689(2) 0.72667(17) 0.0300(6) Uani 1 1 d . . . . .
H23A H 0.754225 0.843948 0.733142 0.036 Uiso 1 1 calc R U . . .
H23B H 0.771815 0.705060 0.767443 0.036 Uiso 1 1 calc R U . . .
N3 N 0.2559(2) 0.5746(2) 1.07790(18) 0.0595(7) Uani 1 1 d . . . . .
H3 H 0.220384 0.563193 1.150939 0.071 Uiso 1 1 calc R U . . .
C5 C 0.3258(2) 0.1342(2) 0.98138(19) 0.0335(6) Uani 1 1 d . . . . .
H5 H 0.296888 0.109207 1.057439 0.040 Uiso 1 1 calc R U . . .
C22 C 0.9623(2) -0.0398(2) 0.21066(19) 0.0323(6) Uani 1 1 d . . . . .
H22A H 0.989957 -0.060165 0.131380 0.049 Uiso 1 1 calc R U . . .
H22B H 0.871046 -0.047118 0.254206 0.049 Uiso 1 1 calc R U . . .
H22C H 1.022634 -0.095213 0.240061 0.049 Uiso 1 1 calc R U . . .
C24 C 0.5814(2) 0.7893(2) 0.7809(2) 0.0389(6) Uani 1 1 d . . . . .
H24A H 0.540772 0.853635 0.741806 0.058 Uiso 1 1 calc R U . . .
H24B H 0.547845 0.812876 0.860267 0.058 Uiso 1 1 calc R U . . .
H24C H 0.558358 0.714751 0.775935 0.058 Uiso 1 1 calc R U . . .
C26 C 0.2522(3) 0.7359(3) 0.9415(2) 0.0487(7) Uani 1 1 d . . . . .
H26A H 0.154905 0.771428 0.980644 0.058 Uiso 1 1 calc R U . . .
H26B H 0.294344 0.802202 0.905357 0.058 Uiso 1 1 calc R U . . .
C28 C 0.2175(3) 0.5546(3) 0.9097(2) 0.0501(7) Uani 1 1 d . . . . .
H28A H 0.235308 0.496063 0.850999 0.060 Uiso 1 1 calc R U . . .
H28B H 0.119609 0.586501 0.948921 0.060 Uiso 1 1 calc R U . . .
C25 C 0.3065(3) 0.6768(3) 1.0266(2) 0.0560(8) Uani 1 1 d . . . . .
H25A H 0.405030 0.650310 0.988856 0.067 Uiso 1 1 calc R U . . .
H25B H 0.282786 0.736835 1.085989 0.067 Uiso 1 1 calc R U . . .
C27 C 0.2716(3) 0.4921(3) 0.9919(2) 0.0601(8) Uani 1 1 d . . . . .
H27A H 0.225113 0.428673 1.029118 0.072 Uiso 1 1 calc R U . . .
H27B H 0.367472 0.452142 0.951025 0.072 Uiso 1 1 calc R U . . .
C34 C 0.4756(15) 0.6000(13) 0.5744(11) 0.0292(6) Uani 0.5 1 d D . P A -1
H34A H 0.412922 0.661560 0.633576 0.035 Uiso 0.5 1 calc R U P A -1
H34B H 0.567328 0.605199 0.556102 0.035 Uiso 0.5 1 calc R U P A -1
C35 C 0.539(2) 0.5266(13) 0.3886(10) 0.0292(6) Uani 0.5 1 d D . P A -1
H35A H 0.514773 0.540683 0.323019 0.035 Uiso 0.5 1 calc R U P A -1
H35B H 0.632173 0.531554 0.362713 0.035 Uiso 0.5 1 calc R U P A -1
C33 C 0.461(2) 0.4734(13) 0.6191(10) 0.0292(6) Uani 0.5 1 d D . P A -1
H33A H 0.479820 0.459396 0.687593 0.035 Uiso 0.5 1 calc R U P A -1
H33B H 0.368561 0.469670 0.640194 0.035 Uiso 0.5 1 calc R U P A -1
C36 C 0.5299(15) 0.4055(14) 0.4312(11) 0.0292(6) Uani 0.5 1 d D U P A -1
H36A H 0.598304 0.344883 0.373354 0.035 Uiso 0.5 1 calc R U P A -1
H36B H 0.441267 0.395741 0.444027 0.035 Uiso 0.5 1 calc R U P A -1
N5 N 0.4483(10) 0.6241(9) 0.4770(7) 0.0250(7) Uani 0.5 1 d D U P A -1
H5A H 0.447744 0.697753 0.451772 0.030 Uiso 0.5 1 d R U P A -1
O7 O 0.5495(8) 0.3819(7) 0.5383(6) 0.0250(7) Uani 0.5 1 d D U P A -1
C31 C 0.6205(15) -0.0305(12) 0.5158(14) 0.024(4) Uani 0.5 1 d D U P B -1
H31A H 0.718601 -0.063065 0.482206 0.029 Uiso 0.5 1 calc R U P B -1
H31B H 0.594420 0.001312 0.592141 0.029 Uiso 0.5 1 calc R U P B -1
C29 C 0.4159(12) -0.0777(15) 0.5541(14) 0.024(4) Uani 0.5 1 d D . P B -1
H29A H 0.381128 -0.144402 0.545660 0.029 Uiso 0.5 1 calc R U P B -1
H29B H 0.370886 -0.052011 0.634422 0.029 Uiso 0.5 1 calc R U P B -1
C32 C 0.5809(13) 0.0760(16) 0.4421(15) 0.034(4) Uani 0.5 1 d D . P B -1
H32A H 0.624871 0.140396 0.438025 0.041 Uiso 0.5 1 calc R U P B -1
H32B H 0.607572 0.046846 0.364706 0.041 Uiso 0.5 1 calc R U P B -1
C30 C 0.3798(16) 0.0211(13) 0.4888(16) 0.034(4) Uani 0.5 1 d D U P B -1
H30A H 0.281447 0.050798 0.518004 0.041 Uiso 0.5 1 calc R U P B -1
H30B H 0.414232 -0.005034 0.409302 0.041 Uiso 0.5 1 calc R U P B -1
N4 N 0.5603(12) -0.1249(12) 0.5252(10) 0.028(3) Uani 0.5 1 d D U P B -1
H4A H 0.603053 -0.201858 0.515176 0.033 Uiso 0.5 1 calc R U P B -1
O6 O 0.4390(8) 0.1201(8) 0.4968(8) 0.0188(15) Uani 0.5 1 d D U P B -1

loop_
_atom_site_aniso_label
_atom_site_aniso_U_11
_atom_site_aniso_U_22
_atom_site_aniso_U_33
_atom_site_aniso_U_23
_atom_site_aniso_U_13
_atom_site_aniso_U_12
O3 0.0315(9) 0.0241(9) 0.0231(9) 0.0017(6) -0.0077(7) -0.0098(7)
O4 0.0349(9) 0.0255(9) 0.0238(9) -0.0014(7) -0.0112(7) -0.0064(7)
O1 0.0186(9) 0.0336(9) 0.0245(9) 0.0012(7) -0.0046(7) -0.0050(7)
O2 0.0238(9) 0.0406(10) 0.0319(9) 0.0138(7) -0.0149(7) -0.0084(8)
N2 0.0151(9) 0.0246(10) 0.0217(10) 0.0020(8) -0.0068(8) -0.0034(8)
N1 0.0174(10) 0.0265(10) 0.0215(10) 0.0075(8) -0.0087(8) -0.0079(8)
O5 0.0498(12) 0.0723(14) 0.0305(10) 0.0044(10) -0.0125(9) -0.0082(10)
C20 0.0179(11) 0.0214(13) 0.0281(13) 0.0025(10) -0.0114(10) -0.0047(9)
C16 0.0159(11) 0.0214(12) 0.0239(12) 0.0030(9) -0.0095(9) -0.0053(9)
C17 0.0147(11) 0.0264(13) 0.0245(12) 0.0047(10) -0.0098(9) -0.0060(10)
C2 0.0236(13) 0.0209(12) 0.0204(13) 0.0046(9) -0.0077(11) -0.0088(10)
C12 0.0143(11) 0.0259(13) 0.0246(12) 0.0026(10) -0.0100(9) -0.0049(9)
C11 0.0139(11) 0.0270(13) 0.0214(12) 0.0052(10) -0.0062(9) -0.0064(10)
C9 0.0243(13) 0.0215(12) 0.0237(13) 0.0024(10) -0.0115(10) -0.0083(10)
C3 0.0237(12) 0.0213(12) 0.0222(12) 0.0012(9) -0.0108(10) -0.0057(10)
C15 0.0189(12) 0.0219(13) 0.0270(13) 0.0004(10) -0.0118(10) -0.0049(10)
C8 0.0247(12) 0.0195(12) 0.0183(11) 0.0015(9) -0.0077(10) -0.0074(10)
C1 0.0174(11) 0.0243(12) 0.0251(12) 0.0002(9) -0.0104(9) -0.0046(9)
C14 0.0220(12) 0.0302(14) 0.0216(12) 0.0017(10) -0.0108(10) -0.0061(10)
C7 0.0220(12) 0.0233(12) 0.0225(12) 0.0032(9) -0.0100(10) -0.0084(10)
C13 0.0201(12) 0.0286(13) 0.0223(12) 0.0066(10) -0.0114(10) -0.0081(10)
C10 0.0197(12) 0.0259(13) 0.0242(12) 0.0042(10) -0.0095(10) -0.0063(10)
C19 0.0209(12) 0.0253(13) 0.0207(12) 0.0020(10) -0.0072(10) -0.0058(10)
C18 0.0187(12) 0.0274(13) 0.0234(13) 0.0055(10) -0.0080(10) -0.0089(10)
C6 0.0292(14) 0.0363(14) 0.0238(13) 0.0098(10) -0.0140(11) -0.0100(11)
C21 0.0281(13) 0.0290(13) 0.0225(13) 0.0020(10) -0.0090(10) -0.0068(11)
C4 0.0224(12) 0.0401(14) 0.0226(13) 0.0068(10) -0.0061(10) -0.0109(11)
C23 0.0338(14) 0.0339(14) 0.0234(13) -0.0038(10) -0.0119(11) -0.0084(11)
N3 0.0575(15) 0.100(2) 0.0263(13) 0.0224(13) -0.0203(11) -0.0303(15)
C5 0.0292(14) 0.0479(16) 0.0208(13) 0.0102(11) -0.0086(11) -0.0115(12)
C22 0.0340(14) 0.0304(14) 0.0330(14) -0.0012(11) -0.0137(11) -0.0079(11)
C24 0.0359(15) 0.0402(15) 0.0363(15) -0.0004(12) -0.0116(12) -0.0079(12)
C26 0.0402(16) 0.0616(19) 0.0425(17) -0.0027(14) -0.0147(13) -0.0126(14)
C28 0.0504(18) 0.0561(19) 0.0403(16) 0.0002(14) -0.0163(14) -0.0114(15)
C25 0.0445(17) 0.085(2) 0.0451(17) 0.0070(16) -0.0217(14) -0.0232(16)
C27 0.060(2) 0.060(2) 0.0498(19) 0.0048(16) -0.0196(16) -0.0052(16)
C34 0.0277(8) 0.0291(8) 0.0302(10) -0.0003(7) -0.0106(7) -0.0080(6)
C35 0.0277(8) 0.0291(8) 0.0302(10) -0.0003(7) -0.0106(7) -0.0080(6)
C33 0.0277(8) 0.0291(8) 0.0302(10) -0.0003(7) -0.0106(7) -0.0080(6)
C36 0.0277(8) 0.0291(8) 0.0302(10) -0.0003(7) -0.0106(7) -0.0080(6)
N5 0.0259(7) 0.0241(8) 0.0245(10) 0.0017(7) -0.0107(6) -0.0055(5)
O7 0.0259(7) 0.0241(8) 0.0245(10) 0.0017(7) -0.0107(6) -0.0055(5)
C31 0.024(4) 0.024(4) 0.024(4) 0.0007(10) -0.0096(18) -0.0059(14)
C29 0.024(4) 0.024(4) 0.024(4) 0.0007(10) -0.0096(18) -0.0059(14)
C32 0.022(4) 0.030(5) 0.048(6) -0.008(2) -0.011(3) -0.007(2)
C30 0.022(4) 0.030(5) 0.048(6) -0.008(2) -0.011(3) -0.007(2)
N4 0.027(3) 0.028(3) 0.027(3) -0.0008(10) -0.0110(16) -0.0068(13)
O6 0.021(3) 0.017(3) 0.018(4) -0.003(2) -0.008(2) -0.0019(15)

loop_
_atom_type_symbol
_atom_type_description
_atom_type_scat_dispersion_real
_atom_type_scat_dispersion_imag
_atom_type_scat_source
C C 0.0137 0.0067 'International Tables Vol C Tables 4.2.6.8 and 6.1.1.4'
H H 0.0000 0.0000 'International Tables Vol C Tables 4.2.6.8 and 6.1.1.4'
N N 0.0241 0.0134 'International Tables Vol C Tables 4.2.6.8 and 6.1.1.4'
O O 0.0389 0.0241 'International Tables Vol C Tables 4.2.6.8 and 6.1.1.4'

loop_
_geom_angle_atom_site_label_1
_geom_angle_atom_site_label_2
_geom_angle_atom_site_label_3
_geom_angle
_geom_angle_site_symmetry_1
_geom_angle_site_symmetry_3
_geom_angle_publ_flag
C20 O3 C21 117.96(15) . . ?
C15 O4 C23 119.14(16) . . ?
C2 N2 H2 119.0 . . ?
C2 N2 C1 122.00(17) . . ?
C1 N2 H2 119.0 . . ?
C9 N1 H1 119.7 . . ?
C9 N1 C10 120.65(17) . . ?
C10 N1 H1 119.7 . . ?
C26 O5 C28 109.44(19) . . ?
O3 C20 C11 117.38(18) . . ?
O3 C20 C19 122.40(19) . . ?
C11 C20 C19 120.2(2) . . ?
C17 C16 C1 120.25(18) . 2_666 ?
C15 C16 C17 119.40(18) . . ?
C15 C16 C1 120.34(18) . 2_666 ?
C12 C17 C16 120.54(19) . . ?
C18 C17 C16 122.30(19) . . ?
C18 C17 C12 117.15(19) . . ?
O1 C2 N2 123.10(19) . . ?
O1 C2 C3 119.73(18) . . ?
N2 C2 C3 117.17(18) . . ?
C17 C12 C11 120.78(19) . . ?
C17 C12 C13 117.18(19) . . ?
C13 C12 C11 122.02(19) . . ?
C20 C11 C12 119.22(18) . . ?
C20 C11 C10 120.30(19) . . ?
C12 C11 C10 120.48(18) . . ?
O2 C9 N1 122.15(19) . . ?
O2 C9 C7 120.17(19) . . ?
N1 C9 C7 117.67(19) . . ?
C8 C3 C2 123.18(18) . . ?
C4 C3 C2 116.92(18) . . ?
C4 C3 C8 119.90(19) . . ?
O4 C15 C16 116.32(18) . . ?
O4 C15 C14 123.30(18) . . ?
C16 C15 C14 120.37(19) . . ?
C3 C8 H8 120.0 . . ?
C7 C8 C3 119.94(19) . . ?
C7 C8 H8 120.0 . . ?
N2 C1 C16 113.58(16) . 2_666 ?
N2 C1 H1A 108.8 . . ?
N2 C1 H1B 108.8 . . ?
C16 C1 H1A 108.8 2_666 . ?
C16 C1 H1B 108.8 2_666 . ?
H1A C1 H1B 107.7 . . ?
C15 C14 H14 119.7 . . ?
C13 C14 C15 120.6(2) . . ?
C13 C14 H14 119.7 . . ?
C8 C7 C9 123.40(19) . . ?
C6 C7 C9 116.83(18) . . ?
C6 C7 C8 119.73(19) . . ?
C12 C13 H13 119.1 . . ?
C14 C13 C12 121.9(2) . . ?
C14 C13 H13 119.1 . . ?
N1 C10 C11 111.07(16) . . ?
N1 C10 H10A 109.4 . . ?
N1 C10 H10B 109.4 . . ?
C11 C10 H10A 109.4 . . ?
C11 C10 H10B 109.4 . . ?
H10A C10 H10B 108.0 . . ?
C20 C19 H19 119.7 . . ?
C18 C19 C20 120.6(2) . . ?
C18 C19 H19 119.7 . . ?
C17 C18 H18 119.0 . . ?
C19 C18 C17 121.9(2) . . ?
C19 C18 H18 119.0 . . ?
C7 C6 H6 119.7 . . ?
C7 C6 C5 120.6(2) . . ?
C5 C6 H6 119.7 . . ?
O3 C21 H21A 110.1 . . ?
O3 C21 H21B 110.1 . . ?
O3 C21 C22 108.01(17) . . ?
H21A C21 H21B 108.4 . . ?
C22 C21 H21A 110.1 . . ?
C22 C21 H21B 110.1 . . ?
C3 C4 H4 119.9 . . ?
C3 C4 C5 120.1(2) . . ?
C5 C4 H4 119.9 . . ?
O4 C23 H23A 109.2 . . ?
O4 C23 H23B 109.2 . . ?
O4 C23 C24 111.99(17) . . ?
H23A C23 H23B 107.9 . . ?
C24 C23 H23A 109.2 . . ?
C24 C23 H23B 109.2 . . ?
C25 N3 H3 124.7 . . ?
C25 N3 C27 110.6(2) . . ?
C27 N3 H3 124.7 . . ?
C6 C5 H5 120.2 . . ?
C4 C5 C6 119.7(2) . . ?
C4 C5 H5 120.2 . . ?
C21 C22 H22A 109.5 . . ?
C21 C22 H22B 109.5 . . ?
C21 C22 H22C 109.5 . . ?
H22A C22 H22B 109.5 . . ?
H22A C22 H22C 109.5 . . ?
H22B C22 H22C 109.5 . . ?
C23 C24 H24A 109.5 . . ?
C23 C24 H24B 109.5 . . ?
C23 C24 H24C 109.5 . . ?
H24A C24 H24B 109.5 . . ?
H24A C24 H24C 109.5 . . ?
H24B C24 H24C 109.5 . . ?
O5 C26 H26A 109.3 . . ?
O5 C26 H26B 109.3 . . ?
O5 C26 C25 111.8(2) . . ?
H26A C26 H26B 107.9 . . ?
C25 C26 H26A 109.3 . . ?
C25 C26 H26B 109.3 . . ?
O5 C28 H28A 109.3 . . ?
O5 C28 H28B 109.3 . . ?
O5 C28 C27 111.6(2) . . ?
H28A C28 H28B 108.0 . . ?
C27 C28 H28A 109.3 . . ?
C27 C28 H28B 109.3 . . ?
N3 C25 C26 112.6(2) . . ?
N3 C25 H25A 109.1 . . ?
N3 C25 H25B 109.1 . . ?
C26 C25 H25A 109.1 . . ?
C26 C25 H25B 109.1 . . ?
H25A C25 H25B 107.8 . . ?
N3 C27 C28 112.5(2) . . ?
N3 C27 H27A 109.1 . . ?
N3 C27 H27B 109.1 . . ?
C28 C27 H27A 109.1 . . ?
C28 C27 H27B 109.1 . . ?
H27A C27 H27B 107.8 . . ?
H34A C34 H34B 108.0 . . ?
C33 C34 H34A 109.5 . . ?
C33 C34 H34B 109.5 . . ?
N5 C34 H34A 109.5 . . ?
N5 C34 H34B 109.5 . . ?
N5 C34 C33 110.9(8) . . ?
H35A C35 H35B 107.9 . . ?
C36 C35 H35A 109.1 . . ?
C36 C35 H35B 109.1 . . ?
C36 C35 N5 112.3(10) . . ?
N5 C35 H35A 109.1 . . ?
N5 C35 H35B 109.1 . . ?
C34 C33 H33A 109.2 . . ?
C34 C33 H33B 109.2 . . ?
H33A C33 H33B 107.9 . . ?
O7 C33 C34 111.9(10) . . ?
O7 C33 H33A 109.2 . . ?
O7 C33 H33B 109.2 . . ?
C35 C36 H36A 109.1 . . ?
C35 C36 H36B 109.1 . . ?
C35 C36 O7 112.7(7) . . ?
H36A C36 H36B 107.8 . . ?
O7 C36 H36A 109.1 . . ?
O7 C36 H36B 109.1 . . ?
C34 N5 C35 109.6(9) . . ?
C34 N5 H5A 114.5 . . ?
C35 N5 H5A 113.8 . . ?
C33 O7 C36 110.3(9) . . ?
H31A C31 H31B 107.7 . . ?
C32 C31 H31A 108.9 . . ?
C32 C31 H31B 108.9 . . ?
N4 C31 H31A 108.9 . . ?
N4 C31 H31B 108.9 . . ?
N4 C31 C32 113.2(9) . . ?
H29A C29 H29B 107.4 . . ?
C30 C29 H29A 108.3 . . ?
C30 C29 H29B 108.3 . . ?
C30 C29 N4 115.8(9) . . ?
N4 C29 H29A 108.3 . . ?
N4 C29 H29B 108.3 . . ?
C31 C32 H32A 110.6 . . ?
C31 C32 H32B 110.6 . . ?
H32A C32 H32B 108.7 . . ?
O6 C32 C31 105.8(10) . . ?
O6 C32 H32A 110.6 . . ?
O6 C32 H32B 110.6 . . ?
C29 C30 H30A 110.0 . . ?
C29 C30 H30B 110.0 . . ?
C29 C30 O6 108.2(10) . . ?
H30A C30 H30B 108.4 . . ?
O6 C30 H30A 110.0 . . ?
O6 C30 H30B 110.0 . . ?
C31 N4 C29 111.1(10) . . ?
C31 N4 H4A 124.5 . . ?
C29 N4 H4A 124.5 . . ?
C32 O6 C30 107.1(9) . . ?

loop_
_geom_bond_atom_site_label_1
_geom_bond_atom_site_label_2
_geom_bond_distance
_geom_bond_site_symmetry_2
_geom_bond_publ_flag
O3 C20 1.375(2) . ?
O3 C21 1.435(2) . ?
O4 C15 1.375(2) . ?
O4 C23 1.440(2) . ?
O1 C2 1.234(2) . ?
O2 C9 1.230(2) . ?
N2 H2 0.8800 . ?
N2 C2 1.342(2) . ?
N2 C1 1.462(2) . ?
N1 H1 0.8800 . ?
N1 C9 1.339(3) . ?
N1 C10 1.470(2) . ?
O5 C26 1.420(3) . ?
O5 C28 1.439(3) . ?
C20 C11 1.383(3) . ?
C20 C19 1.412(3) . ?
C16 C17 1.425(3) . ?
C16 C15 1.381(3) . ?
C16 C1 1.506(3) 2_666 ?
C17 C12 1.424(3) . ?
C17 C18 1.419(3) . ?
C2 C3 1.505(3) . ?
C12 C11 1.429(3) . ?
C12 C13 1.424(3) . ?
C11 C10 1.505(3) . ?
C9 C7 1.514(3) . ?
C3 C8 1.396(3) . ?
C3 C4 1.386(3) . ?
C15 C14 1.409(3) . ?
C8 H8 0.9500 . ?
C8 C7 1.395(3) . ?
C1 H1A 0.9900 . ?
C1 H1B 0.9900 . ?
C14 H14 0.9500 . ?
C14 C13 1.357(3) . ?
C7 C6 1.379(3) . ?
C13 H13 0.9500 . ?
C10 H10A 0.9900 . ?
C10 H10B 0.9900 . ?
C19 H19 0.9500 . ?
C19 C18 1.363(3) . ?
C18 H18 0.9500 . ?
C6 H6 0.9500 . ?
C6 C5 1.392(3) . ?
C21 H21A 0.9900 . ?
C21 H21B 0.9900 . ?
C21 C22 1.499(3) . ?
C4 H4 0.9500 . ?
C4 C5 1.390(3) . ?
C23 H23A 0.9900 . ?
C23 H23B 0.9900 . ?
C23 C24 1.512(3) . ?
N3 H3 0.8800 . ?
N3 C25 1.438(3) . ?
N3 C27 1.464(4) . ?
C5 H5 0.9500 . ?
C22 H22A 0.9800 . ?
C22 H22B 0.9800 . ?
C22 H22C 0.9800 . ?
C24 H24A 0.9800 . ?
C24 H24B 0.9800 . ?
C24 H24C 0.9800 . ?
C26 H26A 0.9900 . ?
C26 H26B 0.9900 . ?
C26 C25 1.509(4) . ?
C28 H28A 0.9900 . ?
C28 H28B 0.9900 . ?
C28 C27 1.486(4) . ?
C25 H25A 0.9900 . ?
C25 H25B 0.9900 . ?
C27 H27A 0.9900 . ?
C27 H27B 0.9900 . ?
C34 H34A 0.9900 . ?
C34 H34B 0.9900 . ?
C34 C33 1.543(11) . ?
C34 N5 1.416(12) . ?
C35 H35A 0.9900 . ?
C35 H35B 0.9900 . ?
C35 C36 1.466(11) . ?
C35 N5 1.511(12) . ?
C33 H33A 0.9900 . ?
C33 H33B 0.9900 . ?
C33 O7 1.410(12) . ?
C36 H36A 0.9900 . ?
C36 H36B 0.9900 . ?
C36 O7 1.495(11) . ?
N5 H5A 0.8798 . ?
C31 H31A 0.9900 . ?
C31 H31B 0.9900 . ?
C31 C32 1.570(14) . ?
C31 N4 1.408(13) . ?
C29 H29A 0.9900 . ?
C29 H29B 0.9900 . ?
C29 C30 1.428(14) . ?
C29 N4 1.478(13) . ?
C32 H32A 0.9900 . ?
C32 H32B 0.9900 . ?
C32 O6 1.431(12) . ?
C30 H30A 0.9900 . ?
C30 H30B 0.9900 . ?
C30 O6 1.507(12) . ?
N4 H4A 0.8800 . ?

loop_
_geom_torsion_atom_site_label_1
_geom_torsion_atom_site_label_2
_geom_torsion_atom_site_label_3
_geom_torsion_atom_site_label_4
_geom_torsion
_geom_torsion_site_symmetry_1
_geom_torsion_site_symmetry_2
_geom_torsion_site_symmetry_3
_geom_torsion_site_symmetry_4
_geom_torsion_publ_flag
O3 C20 C11 C12 -176.04(17) . . . . ?
O3 C20 C11 C10 3.0(3) . . . . ?
O3 C20 C19 C18 177.42(17) . . . . ?
O4 C15 C14 C13 -179.06(18) . . . . ?
O1 C2 C3 C8 -158.29(19) . . . . ?
O1 C2 C3 C4 20.9(3) . . . . ?
O2 C9 C7 C8 -166.50(19) . . . . ?
O2 C9 C7 C6 11.3(3) . . . . ?
N2 C2 C3 C8 21.6(3) . . . . ?
N2 C2 C3 C4 -159.18(19) . . . . ?
N1 C9 C7 C8 12.5(3) . . . . ?
N1 C9 C7 C6 -169.70(19) . . . . ?
O5 C26 C25 N3 -55.4(3) . . . . ?
O5 C28 C27 N3 55.6(3) . . . . ?
C20 O3 C21 C22 -177.62(16) . . . . ?
C20 C11 C10 N1 -109.6(2) . . . . ?
C20 C19 C18 C17 -1.1(3) . . . . ?
C16 C17 C12 C11 178.95(17) . . . . ?
C16 C17 C12 C13 0.7(3) . . . . ?
C16 C17 C18 C19 -177.44(18) . . . . ?
C16 C15 C14 C13 -0.2(3) . . . . ?
C17 C16 C15 O4 -179.87(16) . . . . ?
C17 C16 C15 C14 1.2(3) . . . . ?
C17 C12 C11 C20 -1.9(3) . . . . ?
C17 C12 C11 C10 179.01(17) . . . . ?
C17 C12 C13 C14 0.3(3) . . . . ?
C2 N2 C1 C16 124.6(2) . . . 2_666 ?
C2 C3 C8 C7 179.22(18) . . . . ?
C2 C3 C4 C5 -179.8(2) . . . . ?
C12 C17 C18 C19 2.0(3) . . . . ?
C12 C11 C10 N1 69.5(2) . . . . ?
C11 C20 C19 C18 -1.4(3) . . . . ?
C11 C12 C13 C14 -177.92(18) . . . . ?
C9 N1 C10 C11 -157.86(18) . . . . ?
C9 C7 C6 C5 -177.29(19) . . . . ?
C3 C8 C7 C9 177.74(18) . . . . ?
C3 C8 C7 C6 -0.1(3) . . . . ?
C3 C4 C5 C6 1.1(3) . . . . ?
C15 O4 C23 C24 -79.3(2) . . . . ?
C15 C16 C17 C12 -1.5(3) . . . . ?
C15 C16 C17 C18 177.94(18) . . . . ?
C15 C14 C13 C12 -0.6(3) . . . . ?
C8 C3 C4 C5 -0.6(3) . . . . ?
C8 C7 C6 C5 0.6(3) . . . . ?
C1 N2 C2 O1 -3.6(3) . . . . ?
C1 N2 C2 C3 176.49(17) . . . . ?
C1 C16 C17 C12 177.67(17) 2_666 . . . ?
C1 C16 C17 C18 -2.9(3) 2_666 . . . ?
C1 C16 C15 O4 1.0(3) 2_666 . . . ?
C1 C16 C15 C14 -177.95(17) 2_666 . . . ?
C7 C6 C5 C4 -1.2(3) . . . . ?
C13 C12 C11 C20 176.21(18) . . . . ?
C13 C12 C11 C10 -2.9(3) . . . . ?
C10 N1 C9 O2 0.0(3) . . . . ?
C10 N1 C9 C7 -178.94(16) . . . . ?
C19 C20 C11 C12 2.9(3) . . . . ?
C19 C20 C11 C10 -178.04(18) . . . . ?
C18 C17 C12 C11 -0.5(3) . . . . ?
C18 C17 C12 C13 -178.68(17) . . . . ?
C21 O3 C20 C11 -177.35(17) . . . . ?
C21 O3 C20 C19 3.8(3) . . . . ?
C4 C3 C8 C7 0.0(3) . . . . ?
C23 O4 C15 C16 178.62(17) . . . . ?
C23 O4 C15 C14 -2.5(3) . . . . ?
C26 O5 C28 C27 -58.3(3) . . . . ?
C28 O5 C26 C25 57.8(3) . . . . ?
C25 N3 C27 C28 -51.1(3) . . . . ?
C27 N3 C25 C26 50.4(3) . . . . ?
C34 C33 O7 C36 -55.2(17) . . . . ?
C35 C36 O7 C33 53.3(12) . . . . ?
C33 C34 N5 C35 -56.2(12) . . . . ?
C36 C35 N5 C34 54.7(18) . . . . ?
N5 C34 C33 O7 59.7(17) . . . . ?
N5 C35 C36 O7 -52.2(17) . . . . ?
C31 C32 O6 C30 -66.0(13) . . . . ?
C29 C30 O6 C32 66.1(14) . . . . ?
C32 C31 N4 C29 -47.7(15) . . . . ?
C30 C29 N4 C31 47.5(16) . . . . ?
N4 C31 C32 O6 60.0(19) . . . . ?
N4 C29 C30 O6 -55(2) . . . . ?
